data_4349457
loop_
_publ_author_name
'Zhang, Chenghui'
'Sun, Libo'
'Zhang, Chuanqi'
'Wan, Song'
'Liang, Zhiqiang'
'Li, Jiyang'

_publ_section_title
;
 Novel photo- and/or thermochromic MOFs derived from bipyridinium
 carboxylate ligands
;
_journal_issue 6
_journal_name_full 'Inorganic Chemistry Frontiers'
_journal_page_first 814
_journal_paper_doi 10.1039/C6QI00013D
_journal_volume 3
_journal_year 2016
_chemical_formula_sum 'C18 H17 N3 O10 Zn'
_chemical_formula_weight 500.72
_space_group_IT_number 2
_space_group_name_Hall '-P 1'
_space_group_name_H-M_alt 'P -1'
_symmetry_cell_setting triclinic
_symmetry_space_group_name_H-M 'P -1'
_atom_sites_solution_hydrogens geom
_atom_sites_solution_primary direct
_atom_sites_solution_secondary difmap
_audit_creation_method SHELXL-97
_audit_update_record
;
2015-11-24 deposited with the CCDC.
2016-03-03 downloaded from the CCDC.
;
_cell_angle_alpha 86.47(3)
_cell_angle_beta 89.99(3)
_cell_angle_gamma 62.48(2)
_cell_formula_units_Z 2
_cell_length_a 9.6695(19)
_cell_length_b 10.135(3)
_cell_length_c 10.898(2)
_cell_measurement_temperature 293(2)
_cell_volume 944.9(4)
_computing_structure_refinement 'SHELXL-97 (Sheldrick, 1997)'
_computing_structure_solution 'SHELXS-97 (Sheldrick, 1990)'
_diffrn_ambient_temperature 293(2)
_diffrn_measured_fraction_theta_full 0.992
_diffrn_measured_fraction_theta_max 0.992
_diffrn_measurement_device_type 'Rigaku RAXIS-RAPID'
_diffrn_measurement_method psi-scan
_diffrn_radiation_monochromator graphite
_diffrn_radiation_source 'fine-focus sealed tube'
_diffrn_radiation_type MoK\a
_diffrn_radiation_wavelength 0.71073
_diffrn_reflns_av_R_equivalents 0.0219
_diffrn_reflns_av_sigmaI/netI 0.0306
_diffrn_reflns_limit_h_max 12
_diffrn_reflns_limit_h_min -12
_diffrn_reflns_limit_k_max 13
_diffrn_reflns_limit_k_min -13
_diffrn_reflns_limit_l_max 13
_diffrn_reflns_limit_l_min -14
_diffrn_reflns_number 9325
_diffrn_reflns_theta_full 27.49
_diffrn_reflns_theta_max 27.49
_diffrn_reflns_theta_min 3.00
_exptl_absorpt_coefficient_mu 1.368
_exptl_absorpt_correction_T_max 1.000
_exptl_absorpt_correction_T_min 0.712
_exptl_absorpt_correction_type multi-scan
_exptl_crystal_colour yellow
_exptl_crystal_density_diffrn 1.760
_exptl_crystal_density_method 'not measured'
_exptl_crystal_description block
_exptl_crystal_F_000 512
_exptl_crystal_size_max 0.564
_exptl_crystal_size_mid 0.245
_exptl_crystal_size_min 0.158
_refine_diff_density_max 1.108
_refine_diff_density_min -0.686
_refine_diff_density_rms 0.102
_refine_ls_extinction_method none
_refine_ls_goodness_of_fit_ref 1.085
_refine_ls_hydrogen_treatment constr
_refine_ls_matrix_type full
_refine_ls_number_parameters 284
_refine_ls_number_reflns 4291
_refine_ls_number_restraints 0
_refine_ls_restrained_S_all 1.085
_refine_ls_R_factor_all 0.0453
_refine_ls_R_factor_gt 0.0375
_refine_ls_shift/su_max 0.000
_refine_ls_shift/su_mean 0.000
_refine_ls_structure_factor_coef Fsqd
_refine_ls_weighting_details 'calc w=1/[\s^2^(Fo^2^)+(0.0688P)^2^+0.5255P] where P=(Fo^2^+2Fc^2^)/3'
_refine_ls_weighting_scheme calc
_refine_ls_wR_factor_gt 0.1055
_refine_ls_wR_factor_ref 0.1144
_reflns_number_gt 3621
_reflns_number_total 4291
_reflns_threshold_expression >2sigma(I)
_cod_data_source_file c6qi00013d2.cif
_cod_data_source_block p
_cod_depositor_comments
;
The following automatic conversions were performed:

data item '_symmetry_cell_setting' value 'Triclinic' was changed to
'triclinic' in accordance with the
/home/saulius/struct/COD-crude-data/automatic-downloads/DataCite-retrospective/RSC/depositions/lib/dictionaries/cif_core.dic
dictionary named 'cif_core.dic' version 2.4.2 last updated on
2011-04-26.

Automatic conversion script
Id: cif_fix_values 6909 2019-04-08 15:41:33Z antanas 
;
_cod_original_sg_symbol_H-M P-1
_cod_database_code 4349457

loop_
_symmetry_equiv_pos_as_xyz
'x, y, z'
'-x, -y, -z'

loop_
_atom_site_label
_atom_site_type_symbol
_atom_site_fract_x
_atom_site_fract_y
_atom_site_fract_z
_atom_site_U_iso_or_equiv
_atom_site_adp_type
_atom_site_occupancy
_atom_site_symmetry_multiplicity
_atom_site_calc_flag
_atom_site_refinement_flags
Zn1 Zn 0.33867(3) -0.21640(3) 0.04639(3) 0.02187(12) Uani 1 1 d .
O1 O 0.5409(2) -0.3221(2) -0.03760(18) 0.0292(4) Uani 1 1 d .
O2 O -0.3815(2) 0.8150(3) 1.06475(19) 0.0344(5) Uani 1 1 d .
O3 O 0.2803(3) 0.6439(3) 0.8403(2) 0.0405(5) Uani 1 1 d .
O4 O 0.1544(2) -0.2440(2) 0.00396(19) 0.0317(5) Uani 1 1 d .
O5 O 0.4222(2) -0.4016(2) 0.18299(19) 0.0321(5) Uani 1 1 d .
O6 O 0.2780(3) -0.0259(2) -0.08360(19) 0.0335(5) Uani 1 1 d .
N1 N 0.2510(3) -0.0739(3) 0.1878(2) 0.0232(5) Uani 1 1 d .
N2 N -0.0096(3) 0.3875(2) 0.68084(19) 0.0203(4) Uani 1 1 d .
C1 C 0.1065(3) -0.0357(3) 0.2282(2) 0.0268(6) Uani 1 1 d .
H1 H 0.0451 -0.0695 0.1882 0.032 Uiso 1 1 calc R
C2 C 0.0454(3) 0.0518(3) 0.3267(2) 0.0265(6) Uani 1 1 d .
H2 H -0.0550 0.0764 0.3518 0.032 Uiso 1 1 calc R
C3 C 0.3366(3) -0.0225(3) 0.2454(3) 0.0288(6) Uani 1 1 d .
H3 H 0.4357 -0.0465 0.2174 0.035 Uiso 1 1 calc R
C4 C 0.2843(3) 0.0643(3) 0.3443(3) 0.0297(6) Uani 1 1 d .
H4 H 0.3478 0.0973 0.3821 0.036 Uiso 1 1 calc R
C5 C 0.1363(3) 0.1022(3) 0.3874(2) 0.0224(5) Uani 1 1 d .
C6 C 0.0801(3) 0.1964(3) 0.4935(2) 0.0225(5) Uani 1 1 d .
C7 C 0.1831(3) 0.1783(3) 0.5896(2) 0.0272(6) Uani 1 1 d .
H7 H 0.2845 0.1009 0.5905 0.033 Uiso 1 1 calc R
C8 C 0.1373(3) 0.2726(3) 0.6828(2) 0.0245(5) Uani 1 1 d .
H8 H 0.2067 0.2580 0.7474 0.029 Uiso 1 1 calc R
C9 C -0.0730(3) 0.3076(3) 0.4991(2) 0.0275(6) Uani 1 1 d .
H9 H -0.1469 0.3171 0.4400 0.033 Uiso 1 1 calc R
C10 C -0.1157(3) 0.4042(3) 0.5926(3) 0.0276(6) Uani 1 1 d .
H10 H -0.2173 0.4805 0.5946 0.033 Uiso 1 1 calc R
C11 C -0.0447(3) 0.4980(3) 0.7710(2) 0.0185(5) Uani 1 1 d .
C12 C 0.0689(3) 0.5403(3) 0.7946(2) 0.0196(5) Uani 1 1 d .
H12 H 0.1612 0.5019 0.7520 0.023 Uiso 1 1 calc R
C13 C -0.1865(3) 0.5563(3) 0.8295(2) 0.0198(5) Uani 1 1 d .
H13 H -0.2621 0.5277 0.8107 0.024 Uiso 1 1 calc R
C14 C 0.1695(3) 0.6835(3) 0.9106(3) 0.0234(5) Uani 1 1 d .
C15 C -0.3612(3) 0.7226(3) 0.9872(2) 0.0204(5) Uani 1 1 d .
C16 C -0.2122(3) 0.6596(3) 0.9178(2) 0.0179(5) Uani 1 1 d .
C17 C -0.0967(3) 0.7001(3) 0.9448(2) 0.0191(5) Uani 1 1 d .
H17 H -0.1131 0.7669 1.0047 0.023 Uiso 1 1 calc R
C18 C 0.0426(3) 0.6416(3) 0.8833(2) 0.0181(5) Uani 1 1 d .
N3 N 0.5269(3) 0.6792(3) 0.4520(2) 0.0384(6) Uani 1 1 d .
O7 O 0.5719(3) 0.7234(4) 0.5408(3) 0.0588(8) Uani 1 1 d .
O8 O 0.3908(4) 0.6991(5) 0.4446(3) 0.0758(10) Uani 1 1 d .
O9 O 0.6162(4) 0.6164(5) 0.3712(3) 0.0780(10) Uani 1 1 d .
O1W O 0.6645(3) 0.1543(3) 0.2991(2) 0.0508(6) Uiso 1 1 d .

loop_
_atom_site_aniso_label
_atom_site_aniso_U_11
_atom_site_aniso_U_22
_atom_site_aniso_U_33
_atom_site_aniso_U_23
_atom_site_aniso_U_13
_atom_site_aniso_U_12
Zn1 0.01774(16) 0.02804(19) 0.02573(18) -0.01627(12) 0.00804(11) -0.01391(13)
O1 0.0200(9) 0.0356(11) 0.0385(11) -0.0196(9) 0.0134(8) -0.0164(9)
O2 0.0291(11) 0.0418(12) 0.0384(11) -0.0275(9) 0.0172(9) -0.0186(10)
O3 0.0255(11) 0.0452(13) 0.0621(15) -0.0238(11) 0.0181(10) -0.0237(10)
O4 0.0271(10) 0.0391(12) 0.0384(11) -0.0161(9) 0.0012(8) -0.0218(9)
O5 0.0273(10) 0.0302(11) 0.0381(11) -0.0086(8) 0.0036(8) -0.0120(9)
O6 0.0375(12) 0.0322(11) 0.0348(11) -0.0102(9) 0.0082(9) -0.0186(10)
N1 0.0267(11) 0.0245(11) 0.0213(11) -0.0107(8) 0.0049(8) -0.0132(9)
N2 0.0207(10) 0.0229(11) 0.0198(10) -0.0123(8) 0.0057(8) -0.0109(9)
C1 0.0265(14) 0.0308(15) 0.0284(14) -0.0138(11) 0.0048(11) -0.0164(12)
C2 0.0233(13) 0.0314(14) 0.0284(14) -0.0128(11) 0.0075(10) -0.0144(11)
C3 0.0233(13) 0.0360(16) 0.0310(14) -0.0190(12) 0.0093(11) -0.0149(12)
C4 0.0271(14) 0.0374(16) 0.0300(14) -0.0194(12) 0.0067(11) -0.0176(13)
C5 0.0257(13) 0.0212(12) 0.0196(12) -0.0089(9) 0.0052(10) -0.0093(10)
C6 0.0266(13) 0.0216(13) 0.0220(12) -0.0091(10) 0.0054(10) -0.0124(11)
C7 0.0261(13) 0.0235(13) 0.0258(13) -0.0108(10) 0.0027(10) -0.0053(11)
C8 0.0236(13) 0.0243(13) 0.0218(13) -0.0070(10) -0.0003(10) -0.0071(11)
C9 0.0248(13) 0.0358(15) 0.0232(13) -0.0129(11) 0.0011(10) -0.0140(12)
C10 0.0188(12) 0.0331(15) 0.0291(14) -0.0146(11) 0.0020(10) -0.0091(11)
C11 0.0200(12) 0.0192(12) 0.0182(11) -0.0087(9) 0.0031(9) -0.0098(10)
C12 0.0150(11) 0.0223(12) 0.0222(12) -0.0070(9) 0.0052(9) -0.0088(10)
C13 0.0171(11) 0.0262(13) 0.0210(12) -0.0075(9) 0.0025(9) -0.0135(10)
C14 0.0172(12) 0.0205(12) 0.0349(14) -0.0039(10) -0.0022(10) -0.0106(10)
C15 0.0164(11) 0.0220(12) 0.0229(12) -0.0066(9) 0.0059(9) -0.0083(10)
C16 0.0157(11) 0.0214(12) 0.0186(11) -0.0060(9) 0.0053(8) -0.0098(9)
C17 0.0194(12) 0.0193(12) 0.0216(12) -0.0077(9) 0.0026(9) -0.0107(10)
C18 0.0163(11) 0.0198(12) 0.0223(12) -0.0045(9) 0.0002(9) -0.0114(10)
N3 0.0360(15) 0.0456(16) 0.0321(14) -0.0058(11) 0.0036(11) -0.0172(13)
O7 0.0536(17) 0.082(2) 0.0521(16) -0.0271(14) 0.0062(12) -0.0388(16)
O8 0.0513(18) 0.110(3) 0.073(2) -0.0216(19) 0.0046(15) -0.0424(19)
O9 0.065(2) 0.113(3) 0.0614(19) -0.0436(19) 0.0315(16) -0.042(2)

loop_
_atom_type_symbol
_atom_type_description
_atom_type_scat_dispersion_real
_atom_type_scat_dispersion_imag
_atom_type_scat_source
C C 0.0033 0.0016 'International Tables Vol C Tables 4.2.6.8 and 6.1.1.4'
H H 0.0000 0.0000 'International Tables Vol C Tables 4.2.6.8 and 6.1.1.4'
N N 0.0061 0.0033 'International Tables Vol C Tables 4.2.6.8 and 6.1.1.4'
O O 0.0106 0.0060 'International Tables Vol C Tables 4.2.6.8 and 6.1.1.4'
Zn Zn 0.2839 1.4301 'International Tables Vol C Tables 4.2.6.8 and 6.1.1.4'

loop_
_geom_angle_atom_site_label_1
_geom_angle_atom_site_label_2
_geom_angle_atom_site_label_3
_geom_angle
_geom_angle_site_symmetry_1
_geom_angle_site_symmetry_3
O4 Zn1 O1 121.69(8) . .
O4 Zn1 N1 100.52(9) . .
O1 Zn1 N1 137.73(9) . .
O4 Zn1 O5 91.77(9) . .
O1 Zn1 O5 88.14(9) . .
N1 Zn1 O5 88.38(9) . .
O4 Zn1 O6 95.12(9) . .
O1 Zn1 O6 88.68(9) . .
N1 Zn1 O6 89.83(9) . .
O5 Zn1 O6 173.08(8) . .
C15 O1 Zn1 113.78(16) 1_644 .
C14 O4 Zn1 114.54(18) 1_544 .
C3 N1 C1 117.7(2) . .
C3 N1 Zn1 121.95(19) . .
C1 N1 Zn1 120.29(17) . .
C10 N2 C8 120.9(2) . .
C10 N2 C11 121.3(2) . .
C8 N2 C11 117.7(2) . .
N1 C1 C2 122.8(2) . .
N1 C1 H1 118.6 . .
C2 C1 H1 118.6 . .
C1 C2 C5 119.1(3) . .
C1 C2 H2 120.5 . .
C5 C2 H2 120.5 . .
N1 C3 C4 122.9(3) . .
N1 C3 H3 118.6 . .
C4 C3 H3 118.6 . .
C3 C4 C5 119.6(2) . .
C3 C4 H4 120.2 . .
C5 C4 H4 120.2 . .
C2 C5 C4 117.9(2) . .
C2 C5 C6 122.6(2) . .
C4 C5 C6 119.5(2) . .
C7 C6 C9 117.8(2) . .
C7 C6 C5 119.9(2) . .
C9 C6 C5 122.2(2) . .
C8 C7 C6 120.9(3) . .
C8 C7 H7 119.6 . .
C6 C7 H7 119.6 . .
N2 C8 C7 119.9(2) . .
N2 C8 H8 120.0 . .
C7 C8 H8 120.0 . .
C10 C9 C6 120.1(2) . .
C10 C9 H9 119.9 . .
C6 C9 H9 119.9 . .
N2 C10 C9 120.0(2) . .
N2 C10 H10 120.0 . .
C9 C10 H10 120.0 . .
C12 C11 C13 122.6(2) . .
C12 C11 N2 116.8(2) . .
C13 C11 N2 120.6(2) . .
C11 C12 C18 118.7(2) . .
C11 C12 H12 120.6 . .
C18 C12 H12 120.6 . .
C11 C13 C16 118.1(2) . .
C11 C13 H13 120.9 . .
C16 C13 H13 120.9 . .
O3 C14 O4 125.2(2) . 1_566
O3 C14 C18 117.8(2) . .
O4 C14 C18 117.0(2) 1_566 .
O2 C15 O1 123.8(2) . 1_466
O2 C15 C16 119.2(2) . .
O1 C15 C16 117.0(2) 1_466 .
C17 C16 C13 119.8(2) . .
C17 C16 C15 119.6(2) . .
C13 C16 C15 120.5(2) . .
C18 C17 C16 120.6(2) . .
C18 C17 H17 119.7 . .
C16 C17 H17 119.7 . .
C17 C18 C12 120.1(2) . .
C17 C18 C14 121.8(2) . .
C12 C18 C14 118.1(2) . .
O9 N3 O8 119.1(3) . .
O9 N3 O7 120.4(3) . .
O8 N3 O7 120.4(3) . .

loop_
_geom_bond_atom_site_label_1
_geom_bond_atom_site_label_2
_geom_bond_distance
_geom_bond_site_symmetry_2
Zn1 O4 1.986(2) .
Zn1 O1 1.9983(19) .
Zn1 N1 2.079(2) .
Zn1 O5 2.156(2) .
Zn1 O6 2.167(2) .
O1 C15 1.260(3) 1_644
O2 C15 1.248(3) .
O3 C14 1.240(4) .
O4 C14 1.261(3) 1_544
N1 C3 1.338(3) .
N1 C1 1.348(4) .
N2 C10 1.351(3) .
N2 C8 1.357(3) .
N2 C11 1.456(3) .
C1 C2 1.386(4) .
C1 H1 0.9300 .
C2 C5 1.388(4) .
C2 H2 0.9300 .
C3 C4 1.378(4) .
C3 H3 0.9300 .
C4 C5 1.389(4) .
C4 H4 0.9300 .
C5 C6 1.484(3) .
C6 C7 1.389(4) .
C6 C9 1.390(4) .
C7 C8 1.367(4) .
C7 H7 0.9300 .
C8 H8 0.9300 .
C9 C10 1.384(4) .
C9 H9 0.9300 .
C10 H10 0.9300 .
C11 C12 1.380(3) .
C11 C13 1.391(3) .
C12 C18 1.390(3) .
C12 H12 0.9300 .
C13 C16 1.402(3) .
C13 H13 0.9300 .
C14 O4 1.261(3) 1_566
C14 C18 1.508(3) .
C15 O1 1.260(3) 1_466
C15 C16 1.505(3) .
C16 C17 1.393(3) .
C17 C18 1.388(3) .
C17 H17 0.9300 .
N3 O9 1.220(4) .
N3 O8 1.237(4) .
N3 O7 1.249(4) .

loop_
_geom_torsion_atom_site_label_1
_geom_torsion_atom_site_label_2
_geom_torsion_atom_site_label_3
_geom_torsion_atom_site_label_4
_geom_torsion
_geom_torsion_site_symmetry_1
_geom_torsion_site_symmetry_4
O4 Zn1 O1 C15 170.70(18) . 1_644
N1 Zn1 O1 C15 -12.8(3) . 1_644
O5 Zn1 O1 C15 -98.4(2) . 1_644
O6 Zn1 O1 C15 75.5(2) . 1_644
O1 Zn1 O4 C14 -8.8(2) . 1_544
N1 Zn1 O4 C14 173.6(2) . 1_544
O5 Zn1 O4 C14 -97.7(2) . 1_544
O6 Zn1 O4 C14 82.8(2) . 1_544
O4 Zn1 N1 C3 -179.3(2) . .
O1 Zn1 N1 C3 3.8(3) . .
O5 Zn1 N1 C3 89.2(2) . .
O6 Zn1 N1 C3 -84.1(2) . .
O4 Zn1 N1 C1 3.8(2) . .
O1 Zn1 N1 C1 -173.17(19) . .
O5 Zn1 N1 C1 -87.7(2) . .
O6 Zn1 N1 C1 99.0(2) . .
C3 N1 C1 C2 -0.9(4) . .
Zn1 N1 C1 C2 176.2(2) . .
N1 C1 C2 C5 -0.3(4) . .
C1 N1 C3 C4 1.2(5) . .
Zn1 N1 C3 C4 -175.8(2) . .
N1 C3 C4 C5 -0.3(5) . .
C1 C2 C5 C4 1.2(4) . .
C1 C2 C5 C6 179.9(3) . .
C3 C4 C5 C2 -0.9(4) . .
C3 C4 C5 C6 -179.7(3) . .
C2 C5 C6 C7 144.2(3) . .
C4 C5 C6 C7 -37.2(4) . .
C2 C5 C6 C9 -38.0(4) . .
C4 C5 C6 C9 140.7(3) . .
C9 C6 C7 C8 -3.8(4) . .
C5 C6 C7 C8 174.1(3) . .
C10 N2 C8 C7 4.9(4) . .
C11 N2 C8 C7 -170.4(3) . .
C6 C7 C8 N2 -1.3(4) . .
C7 C6 C9 C10 5.5(4) . .
C5 C6 C9 C10 -172.4(3) . .
C8 N2 C10 C9 -3.1(4) . .
C11 N2 C10 C9 172.0(3) . .
C6 C9 C10 N2 -2.2(5) . .
C10 N2 C11 C12 -135.0(3) . .
C8 N2 C11 C12 40.3(3) . .
C10 N2 C11 C13 45.2(4) . .
C8 N2 C11 C13 -139.6(3) . .
C13 C11 C12 C18 2.1(4) . .
N2 C11 C12 C18 -177.7(2) . .
C12 C11 C13 C16 -1.4(4) . .
N2 C11 C13 C16 178.4(2) . .
C11 C13 C16 C17 -0.3(4) . .
C11 C13 C16 C15 -177.9(2) . .
O2 C15 C16 C17 2.8(4) . .
O1 C15 C16 C17 -177.4(2) 1_466 .
O2 C15 C16 C13 -179.6(3) . .
O1 C15 C16 C13 0.2(4) 1_466 .
C13 C16 C17 C18 1.4(4) . .
C15 C16 C17 C18 179.0(2) . .
C16 C17 C18 C12 -0.7(4) . .
C16 C17 C18 C14 180.0(2) . .
C11 C12 C18 C17 -1.0(4) . .
C11 C12 C18 C14 178.3(2) . .
O3 C14 C18 C17 -169.8(3) . .
O4 C14 C18 C17 10.4(4) 1_566 .
O3 C14 C18 C12 10.8(4) . .
O4 C14 C18 C12 -169.0(2) 1_566 .
